data_7119763
loop_
_publ_author_name
'Yogendra, S.'
'Hennersdorf, F.'
'Bauz\'a, A'
'Frontera, A.'
'Fischer, R.'
'Weigand, J. J.'

_publ_section_title
;
 Carbodiphosphorane mediated synthesis of a triflyloxyphosphonium dication
 and its reactivity towards nucleophiles.
;
_journal_issue 20
_journal_name_full 'Chemical communications (Cambridge, England)'
_journal_page_first 2954
_journal_page_last 2957
_journal_paper_doi 10.1039/c7cc00982h
_journal_volume 53
_journal_year 2017
_chemical_formula_moiety 'C F3 O3 S, C49 H40 P3, C6 H5 F1'
_chemical_formula_sum 'C56 H45 F4 O3 P3 S'
_chemical_formula_weight 966.89
_chemical_name_systematic
;
 ?
;
_space_group_crystal_system monoclinic
_space_group_IT_number 14
_space_group_name_Hall '-P 2ybc'
_space_group_name_H-M_alt 'P 1 21/c 1'
_symmetry_space_group_name_Hall '-P 2ybc'
_symmetry_space_group_name_H-M 'P 1 21/c 1'
_atom_sites_solution_hydrogens geom
_atom_sites_solution_primary direct
_audit_creation_date 2014-11-27
_audit_creation_method
;
Olex2 1.2
(compiled 2014.11.25 svn.r3098 for OlexSys, GUI svn.r4951)
;
_audit_update_record
;
2016-11-15 deposited with the CCDC.
2017-02-10 downloaded from the CCDC.
;
_cell_angle_alpha 90
_cell_angle_beta 104.742(8)
_cell_angle_gamma 90
_cell_formula_units_Z 4
_cell_length_a 14.864(2)
_cell_length_b 15.907(3)
_cell_length_c 20.806(3)
_cell_measurement_reflns_used 8957
_cell_measurement_temperature 100
_cell_measurement_theta_max 29.13
_cell_measurement_theta_min 2.32
_cell_volume 4757.5(13)
_computing_molecular_graphics 'Olex2 (Dolomanov et al., 2009)'
_computing_publication_material 'Olex2 (Dolomanov et al., 2009)'
_computing_structure_refinement 'XL (Sheldrick, 2008)'
_computing_structure_solution 'ShelXS (Sheldrick, 2008)'
_diffrn_ambient_temperature 100.0
_diffrn_measured_fraction_theta_full 1.000
_diffrn_measured_fraction_theta_max 0.986
_diffrn_measurement_device_type 'Bruker APEX-II CCD'
_diffrn_measurement_method '\f and \w scans'
_diffrn_radiation_monochromator graphite
_diffrn_radiation_type MoK\a
_diffrn_radiation_wavelength 0.71073
_diffrn_reflns_av_R_equivalents 0.0446
_diffrn_reflns_av_unetI/netI 0.0315
_diffrn_reflns_Laue_measured_fraction_full 1.000
_diffrn_reflns_Laue_measured_fraction_max 0.986
_diffrn_reflns_limit_h_max 20
_diffrn_reflns_limit_h_min -20
_diffrn_reflns_limit_k_max 21
_diffrn_reflns_limit_k_min -21
_diffrn_reflns_limit_l_max 28
_diffrn_reflns_limit_l_min -28
_diffrn_reflns_number 76663
_diffrn_reflns_point_group_measured_fraction_full 1.000
_diffrn_reflns_point_group_measured_fraction_max 0.986
_diffrn_reflns_theta_full 26.000
_diffrn_reflns_theta_max 29.504
_diffrn_reflns_theta_min 1.417
_diffrn_standards_number 0
_exptl_absorpt_coefficient_mu 0.230
_exptl_absorpt_correction_T_max 0.7458
_exptl_absorpt_correction_T_min 0.6630
_exptl_absorpt_correction_type multi-scan
_exptl_absorpt_process_details
;
SADABS-2008/1 (Bruker,2008) was used for absorption correction.
wR2(int) was 0.0565 before and 0.0496 after correction.
The Ratio of minimum to maximum transmission is 0.8890.
The \l/2 correction factor is 0.0015.
;
_exptl_crystal_colour 'clear colourless'
_exptl_crystal_colour_lustre clear
_exptl_crystal_colour_primary colourless
_exptl_crystal_density_diffrn 1.350
_exptl_crystal_description plate
_exptl_crystal_F_000 2008
_exptl_crystal_size_max 0.3
_exptl_crystal_size_mid 0.25
_exptl_crystal_size_min 0.03
_refine_diff_density_max 0.590
_refine_diff_density_min -0.428
_refine_diff_density_rms 0.056
_refine_ls_extinction_method none
_refine_ls_goodness_of_fit_ref 1.018
_refine_ls_hydrogen_treatment constr
_refine_ls_matrix_type full
_refine_ls_number_parameters 625
_refine_ls_number_reflns 13066
_refine_ls_number_restraints 29
_refine_ls_restrained_S_all 1.056
_refine_ls_R_factor_all 0.0508
_refine_ls_R_factor_gt 0.0370
_refine_ls_shift/su_max 0.001
_refine_ls_shift/su_mean 0.000
_refine_ls_structure_factor_coef Fsqd
_refine_ls_weighting_details 'w=1/[\s^2^(Fo^2^)+(0.0392P)^2^+2.9029P] where P=(Fo^2^+2Fc^2^)/3'
_refine_ls_weighting_scheme calc
_refine_ls_wR_factor_gt 0.0871
_refine_ls_wR_factor_ref 0.0948
_reflns_Friedel_coverage 0.000
_reflns_number_gt 10596
_reflns_number_total 13066
_reflns_threshold_expression 'I > 2\s(I)'
_cod_data_source_file c7cc00982h2.cif
_cod_data_source_block 3OTf
_cod_original_cell_volume 4757.4(13)
_cod_database_code 7119763
_shelxl_version_number 2013-4
_shelx_space_group_comment
;
The symmetry employed for this shelxl refinement is uniquely defined
by the following loop, which should always be used as a source of
symmetry information in preference to the above space-group names.
They are only intended as comments.
;
_olex2_refinement_description
;
1. Fixed Uiso
 At 1.2 times of:
  All C(H) groups
2. Restrained distances
 F4A-C51 = F4C-C54 = F4B-C53
 1.363 with sigma of 0.02
 C52-F4B \\sim F4B-C54
 with sigma of 0.01
3. Uiso/Uaniso restraints and constraints
F4B: within 1.7A with sigma of 0.01 and sigma for terminal atoms of 0.01
Uanis(F4B) \\sim Ueq: with sigma of 0.01 and sigma for terminal atoms of 0.01
Uanis(C47) \\sim Ueq, Uanis(C48) \\sim Ueq, Uanis(C46) \\sim Ueq: with sigma of
0.002 and sigma for terminal atoms of 0.002
4. Others
 1*[Sof(F4C)+Sof(H54)]+1*[Sof(H51)+Sof(F4A)]+1*[Sof(H53)+Sof(F4B)]=1 with esd
 of 0.0001
 Sof(H54)=1-FVAR(1)
 Sof(F4C)=FVAR(1)
 Sof(H51)=1-FVAR(2)
 Sof(F4A)=FVAR(2)
 Sof(H53)=1-FVAR(3)
 Sof(F4B)=FVAR(3)
5.a Aromatic/amide H refined with riding coordinates:
 C53(H53), C52(H52), C54(H54), C51(H51), C56(H56), C55(H55), C35(H35),
 C36(H36), C37(H37), C49(H49), C48(H48), C47(H47), C23(H23), C22(H22), C21(H21),
  C34(H34), C33(H33), C27(H27), C28(H28), C29(H29), C30(H30), C31(H31),
 C46(H46), C45(H45), C43(H43), C42(H42), C41(H41), C40(H40), C39(H39), C19(H19),
  C18(H18), C17(H17), C16(H16), C15(H15), C9(H9), C10(H10), C11(H11), C12(H12),
 C13(H13), C7(H7), C6(H6), C5(H5), C4(H4), C3(H3), C25(H25), C24(H24)
;
_olex2_submission_special_instructions 'No special instructions were received'

loop_
_space_group_symop_operation_xyz
'x, y, z'
'-x, y+1/2, -z+1/2'
'-x, -y, -z'
'x, -y-1/2, z-1/2'

loop_
_atom_site_label
_atom_site_type_symbol
_atom_site_fract_x
_atom_site_fract_y
_atom_site_fract_z
_atom_site_U_iso_or_equiv
_atom_site_adp_type
_atom_site_occupancy
_atom_site_site_symmetry_order
_atom_site_calc_flag
_atom_site_refinement_flags_posn
_atom_site_refinement_flags_adp
_atom_site_refinement_flags_occupancy
_atom_site_disorder_assembly
_atom_site_disorder_group
S1 S 0.67810(2) 0.24089(2) 0.31410(2) 0.01722(8) Uani 1 1 d . . . . .
P2 P 0.30386(2) 0.20768(2) 0.50698(2) 0.01167(7) Uani 1 1 d . . . . .
P1 P 0.18941(2) 0.17571(2) 0.35531(2) 0.01198(7) Uani 1 1 d . . . . .
P3 P 0.21387(2) 0.34509(2) 0.41095(2) 0.01168(7) Uani 1 1 d . . . . .
F1 F 0.57882(7) 0.37902(6) 0.30936(5) 0.0317(2) Uani 1 1 d . . . . .
F2 F 0.52388(7) 0.27253(6) 0.34947(5) 0.0290(2) Uani 1 1 d . . . . .
F3 F 0.51024(7) 0.28058(7) 0.24452(5) 0.0354(2) Uani 1 1 d . . . . .
O1 O 0.64924(9) 0.15502(7) 0.30190(6) 0.0303(3) Uani 1 1 d . . . . .
O2 O 0.72647(8) 0.26005(8) 0.38162(6) 0.0303(3) Uani 1 1 d . . . . .
O3 O 0.71654(7) 0.27881(7) 0.26399(5) 0.0235(2) Uani 1 1 d . . . . .
F4C F 0.9462(3) 0.4391(2) 0.5804(2) 0.0512(14) Uani 0.278(2) 1 d D . P A 1
C53 C 0.89943(16) 0.35138(15) 0.64999(10) 0.0464(5) Uani 1 1 d D . . . .
H53 H 0.9207 0.3883 0.6866 0.056 Uiso 0.877(2) 1 calc R . P B 1
C52 C 0.86668(15) 0.27323(14) 0.65994(10) 0.0439(5) Uani 1 1 d D . . . .
H52 H 0.8643 0.2555 0.7031 0.053 Uiso 1 1 calc R . . . .
C54 C 0.90164(16) 0.37672(15) 0.58715(10) 0.0465(5) Uani 1 1 d D . . . .
H54 H 0.9250 0.4308 0.5808 0.056 Uiso 0.722(2) 1 calc R . P A 2
C51 C 0.83736(13) 0.22116(14) 0.60616(11) 0.0432(5) Uani 1 1 d D . . . .
H51 H 0.8157 0.1665 0.6130 0.052 Uiso 0.401(2) 1 calc R . P C 1
C56 C 0.83810(13) 0.24512(14) 0.54236(10) 0.0405(5) Uani 1 1 d . . . . .
H56 H 0.8170 0.2080 0.5059 0.049 Uiso 1 1 calc R . . . .
C55 C 0.87012(14) 0.32408(15) 0.53329(10) 0.0418(5) Uani 1 1 d . . . . .
H55 H 0.8706 0.3425 0.4899 0.050 Uiso 1 1 calc R . . . .
C35 C 0.60844(10) 0.29513(10) 0.56092(8) 0.0231(3) Uani 1 1 d . . . . .
H35 H 0.6710 0.3144 0.5728 0.028 Uiso 1 1 calc R . . . .
C36 C 0.57511(10) 0.24668(10) 0.60543(8) 0.0228(3) Uani 1 1 d . . . . .
H36 H 0.6150 0.2321 0.6473 0.027 Uiso 1 1 calc R . . . .
C37 C 0.48350(10) 0.21968(9) 0.58853(7) 0.0193(3) Uani 1 1 d . . . . .
H37 H 0.4611 0.1855 0.6185 0.023 Uiso 1 1 calc R . . . .
C32 C 0.42368(9) 0.24249(8) 0.52748(7) 0.0143(2) Uani 1 1 d . . . . .
C1 C 0.23933(9) 0.23873(8) 0.42817(6) 0.0117(2) Uani 1 1 d . . . . .
C44 C 0.10018(10) 0.10461(9) 0.37156(7) 0.0170(3) Uani 1 1 d . . . . .
C49 C 0.11502(11) 0.03374(10) 0.41241(8) 0.0228(3) Uani 1 1 d . . . . .
H49 H 0.1765 0.0189 0.4360 0.027 Uiso 1 1 calc R . . . .
C48 C 0.04014(13) -0.01533(12) 0.41884(10) 0.0341(4) Uani 1 1 d . U . . .
H48 H 0.0505 -0.0631 0.4472 0.041 Uiso 1 1 calc R . . . .
C47 C -0.04966(13) 0.00554(13) 0.38376(12) 0.0431(5) Uani 1 1 d . U . . .
H47 H -0.1005 -0.0282 0.3881 0.052 Uiso 1 1 calc R . . . .
C23 C 0.33907(11) -0.07816(9) 0.53980(8) 0.0220(3) Uani 1 1 d . . . . .
H23 H 0.3459 -0.1372 0.5459 0.026 Uiso 1 1 calc R . . . .
C22 C 0.38294(10) -0.03678(9) 0.49761(7) 0.0198(3) Uani 1 1 d . . . . .
H22 H 0.4203 -0.0676 0.4750 0.024 Uiso 1 1 calc R . . . .
C21 C 0.37258(9) 0.04941(9) 0.48820(7) 0.0161(3) Uani 1 1 d . . . . .
H21 H 0.4047 0.0776 0.4605 0.019 Uiso 1 1 calc R . . . .
C20 C 0.31507(9) 0.09493(8) 0.51936(7) 0.0138(2) Uani 1 1 d . . . . .
C34 C 0.55098(10) 0.31542(10) 0.49946(8) 0.0209(3) Uani 1 1 d . . . . .
H34 H 0.5746 0.3471 0.4687 0.025 Uiso 1 1 calc R . . . .
C33 C 0.45853(10) 0.28940(9) 0.48275(7) 0.0164(3) Uani 1 1 d . . . . .
H33 H 0.4191 0.3037 0.4406 0.020 Uiso 1 1 calc R . . . .
C26 C 0.24935(9) 0.24383(9) 0.57046(7) 0.0148(3) Uani 1 1 d . . . . .
C27 C 0.29540(11) 0.28884(9) 0.62659(7) 0.0193(3) Uani 1 1 d . . . . .
H27 H 0.3590 0.3036 0.6328 0.023 Uiso 1 1 calc R . . . .
C28 C 0.24810(12) 0.31211(10) 0.67343(7) 0.0255(3) Uani 1 1 d . . . . .
H28 H 0.2792 0.3438 0.7113 0.031 Uiso 1 1 calc R . . . .
C29 C 0.15594(12) 0.28952(11) 0.66540(8) 0.0291(4) Uani 1 1 d . . . . .
H29 H 0.1245 0.3047 0.6981 0.035 Uiso 1 1 calc R . . . .
C30 C 0.10955(11) 0.24474(10) 0.60962(8) 0.0250(3) Uani 1 1 d . . . . .
H30 H 0.0463 0.2293 0.6042 0.030 Uiso 1 1 calc R . . . .
C31 C 0.15528(10) 0.22254(9) 0.56184(7) 0.0187(3) Uani 1 1 d . . . . .
H31 H 0.1230 0.1929 0.5232 0.022 Uiso 1 1 calc R . . . .
C46 C -0.06556(12) 0.07479(13) 0.34273(11) 0.0402(4) Uani 1 1 d . U . . .
H46 H -0.1271 0.0888 0.3188 0.048 Uiso 1 1 calc R . . . .
C45 C 0.00909(11) 0.12404(10) 0.33659(9) 0.0264(3) Uani 1 1 d . . . . .
H45 H -0.0020 0.1717 0.3081 0.032 Uiso 1 1 calc R . . . .
C38 C 0.28002(9) 0.10535(8) 0.34198(6) 0.0127(2) Uani 1 1 d . . . . .
C43 C 0.26136(10) 0.02242(9) 0.32073(7) 0.0182(3) Uani 1 1 d . . . . .
H43 H 0.2010 -0.0002 0.3167 0.022 Uiso 1 1 calc R . . . .
C42 C 0.32982(11) -0.02752(10) 0.30540(8) 0.0241(3) Uani 1 1 d . . . . .
H42 H 0.3163 -0.0841 0.2917 0.029 Uiso 1 1 calc R . . . .
C41 C 0.41784(11) 0.00504(10) 0.31008(8) 0.0243(3) Uani 1 1 d . . . . .
H41 H 0.4648 -0.0293 0.3001 0.029 Uiso 1 1 calc R . . . .
C40 C 0.43714(10) 0.08801(9) 0.32937(7) 0.0197(3) Uani 1 1 d . . . . .
H40 H 0.4970 0.1109 0.3319 0.024 Uiso 1 1 calc R . . . .
C39 C 0.36882(9) 0.13747(9) 0.34502(7) 0.0153(3) Uani 1 1 d . . . . .
H39 H 0.3825 0.1943 0.3580 0.018 Uiso 1 1 calc R . . . .
C14 C 0.09311(9) 0.35875(8) 0.36661(7) 0.0147(3) Uani 1 1 d . . . . .
C19 C 0.02342(10) 0.31940(9) 0.38957(7) 0.0174(3) Uani 1 1 d . . . . .
H19 H 0.0397 0.2837 0.4274 0.021 Uiso 1 1 calc R . . . .
C18 C -0.06953(10) 0.33204(10) 0.35754(8) 0.0205(3) Uani 1 1 d . . . . .
H18 H -0.1167 0.3051 0.3734 0.025 Uiso 1 1 calc R . . . .
C17 C -0.09330(10) 0.38406(10) 0.30238(8) 0.0246(3) Uani 1 1 d . . . . .
H17 H -0.1569 0.3931 0.2806 0.030 Uiso 1 1 calc R . . . .
C16 C -0.02469(11) 0.42289(11) 0.27890(8) 0.0277(3) Uani 1 1 d . . . . .
H16 H -0.0414 0.4581 0.2408 0.033 Uiso 1 1 calc R . . . .
C15 C 0.06864(10) 0.41071(10) 0.31074(8) 0.0211(3) Uani 1 1 d . . . . .
H15 H 0.1156 0.4376 0.2946 0.025 Uiso 1 1 calc R . . . .
C8 C 0.27598(9) 0.39690(8) 0.35728(7) 0.0143(2) Uani 1 1 d . . . . .
C9 C 0.29379(10) 0.35251(9) 0.30399(7) 0.0181(3) Uani 1 1 d . . . . .
H9 H 0.2819 0.2938 0.3001 0.022 Uiso 1 1 calc R . . . .
C10 C 0.32871(11) 0.39348(10) 0.25670(8) 0.0226(3) Uani 1 1 d . . . . .
H10 H 0.3407 0.3627 0.2206 0.027 Uiso 1 1 calc R . . . .
C11 C 0.34618(11) 0.47901(10) 0.26178(8) 0.0244(3) Uani 1 1 d . . . . .
H11 H 0.3705 0.5068 0.2294 0.029 Uiso 1 1 calc R . . . .
C12 C 0.32811(12) 0.52396(10) 0.31418(8) 0.0270(3) Uani 1 1 d . . . . .
H12 H 0.3399 0.5827 0.3176 0.032 Uiso 1 1 calc R . . . .
C13 C 0.29286(11) 0.48343(9) 0.36173(8) 0.0218(3) Uani 1 1 d . . . . .
H13 H 0.2802 0.5146 0.3974 0.026 Uiso 1 1 calc R . . . .
C2 C 0.23259(10) 0.40959(8) 0.48504(7) 0.0151(3) Uani 1 1 d . . . . .
C7 C 0.15856(10) 0.42786(9) 0.51295(7) 0.0187(3) Uani 1 1 d . . . . .
H7 H 0.0983 0.4064 0.4930 0.022 Uiso 1 1 calc R . . . .
C6 C 0.17267(12) 0.47714(10) 0.56956(8) 0.0238(3) Uani 1 1 d . . . . .
H6 H 0.1221 0.4891 0.5883 0.029 Uiso 1 1 calc R . . . .
C5 C 0.26022(12) 0.50910(10) 0.59905(8) 0.0269(3) Uani 1 1 d . . . . .
H5 H 0.2695 0.5432 0.6377 0.032 Uiso 1 1 calc R . . . .
C4 C 0.33406(12) 0.49117(10) 0.57209(8) 0.0241(3) Uani 1 1 d . . . . .
H4 H 0.3942 0.5127 0.5925 0.029 Uiso 1 1 calc R . . . .
C3 C 0.32084(10) 0.44186(9) 0.51527(7) 0.0188(3) Uani 1 1 d . . . . .
H3 H 0.3718 0.4300 0.4969 0.023 Uiso 1 1 calc R . . . .
C25 C 0.27282(10) 0.05292(9) 0.56298(7) 0.0198(3) Uani 1 1 d . . . . .
H25 H 0.2355 0.0833 0.5859 0.024 Uiso 1 1 calc R . . . .
C24 C 0.28520(11) -0.03300(10) 0.57300(8) 0.0240(3) Uani 1 1 d . . . . .
H24 H 0.2565 -0.0610 0.6029 0.029 Uiso 1 1 calc R . . . .
C50 C 0.56771(10) 0.29582(9) 0.30390(7) 0.0186(3) Uani 1 1 d . . . . .
F4A F 0.80698(14) 0.14831(11) 0.61717(11) 0.0440(6) Uani 0.599(2) 1 d D . P C 2
F4B F 0.9197(8) 0.3918(5) 0.6961(4) 0.053(3) Uani 0.123(2) 1 d D U P B 3

loop_
_atom_site_aniso_label
_atom_site_aniso_U_11
_atom_site_aniso_U_22
_atom_site_aniso_U_33
_atom_site_aniso_U_23
_atom_site_aniso_U_13
_atom_site_aniso_U_12
S1 0.01907(16) 0.01707(16) 0.01569(16) 0.00275(13) 0.00474(13) -0.00131(13)
P2 0.01330(15) 0.01247(15) 0.00934(15) 0.00054(12) 0.00303(12) -0.00032(12)
P1 0.01334(15) 0.01213(15) 0.01010(15) -0.00085(12) 0.00231(12) -0.00119(12)
P3 0.01374(15) 0.01063(15) 0.01074(15) -0.00035(12) 0.00326(12) -0.00017(12)
F1 0.0370(5) 0.0170(4) 0.0450(6) 0.0004(4) 0.0177(5) 0.0012(4)
F2 0.0304(5) 0.0323(5) 0.0306(5) -0.0026(4) 0.0197(4) -0.0067(4)
F3 0.0229(5) 0.0578(7) 0.0217(5) -0.0108(5) -0.0014(4) 0.0070(5)
O1 0.0397(7) 0.0153(5) 0.0389(7) 0.0007(5) 0.0155(6) -0.0014(5)
O2 0.0258(6) 0.0443(7) 0.0179(5) 0.0031(5) 0.0004(4) -0.0044(5)
O3 0.0217(5) 0.0285(6) 0.0225(5) 0.0069(4) 0.0097(4) -0.0004(4)
F4C 0.070(3) 0.022(2) 0.055(3) 0.0123(19) 0.005(2) 0.000(2)
C53 0.0573(13) 0.0492(12) 0.0315(10) 0.0060(9) 0.0093(9) 0.0163(10)
C52 0.0489(12) 0.0571(13) 0.0281(9) 0.0144(9) 0.0142(9) 0.0187(10)
C54 0.0495(12) 0.0537(13) 0.0376(11) 0.0109(10) 0.0132(9) 0.0081(10)
C51 0.0297(9) 0.0475(12) 0.0541(13) 0.0162(10) 0.0137(9) 0.0101(8)
C56 0.0297(9) 0.0541(12) 0.0356(10) -0.0010(9) 0.0045(8) 0.0088(9)
C55 0.0408(10) 0.0590(13) 0.0278(9) 0.0104(9) 0.0127(8) 0.0109(9)
C35 0.0149(6) 0.0271(8) 0.0264(8) -0.0061(6) 0.0038(6) -0.0031(6)
C36 0.0178(7) 0.0285(8) 0.0187(7) -0.0016(6) -0.0016(6) 0.0023(6)
C37 0.0195(7) 0.0219(7) 0.0155(7) 0.0017(5) 0.0028(5) 0.0003(5)
C32 0.0142(6) 0.0145(6) 0.0138(6) -0.0018(5) 0.0031(5) -0.0007(5)
C1 0.0148(6) 0.0103(6) 0.0094(5) -0.0005(4) 0.0022(5) -0.0006(5)
C44 0.0163(6) 0.0177(6) 0.0184(7) -0.0063(5) 0.0073(5) -0.0043(5)
C49 0.0264(7) 0.0222(7) 0.0212(7) -0.0011(6) 0.0088(6) -0.0067(6)
C48 0.0388(9) 0.0297(8) 0.0396(9) 0.0003(7) 0.0205(8) -0.0103(7)
C47 0.0308(8) 0.0398(9) 0.0664(12) -0.0051(9) 0.0263(9) -0.0127(7)
C23 0.0239(7) 0.0140(6) 0.0254(8) 0.0039(6) 0.0015(6) 0.0010(5)
C22 0.0196(7) 0.0184(7) 0.0202(7) -0.0007(5) 0.0031(6) 0.0032(5)
C21 0.0167(6) 0.0181(6) 0.0131(6) 0.0019(5) 0.0032(5) 0.0012(5)
C20 0.0157(6) 0.0125(6) 0.0123(6) 0.0016(5) 0.0018(5) -0.0002(5)
C34 0.0194(7) 0.0233(7) 0.0210(7) -0.0021(6) 0.0071(6) -0.0052(6)
C33 0.0166(6) 0.0179(6) 0.0143(6) -0.0007(5) 0.0033(5) -0.0014(5)
C26 0.0181(6) 0.0159(6) 0.0111(6) 0.0020(5) 0.0052(5) 0.0029(5)
C27 0.0240(7) 0.0202(7) 0.0129(6) 0.0014(5) 0.0035(5) 0.0030(6)
C28 0.0362(9) 0.0283(8) 0.0115(6) -0.0017(6) 0.0052(6) 0.0073(7)
C29 0.0382(9) 0.0365(9) 0.0172(7) 0.0034(7) 0.0159(7) 0.0128(7)
C30 0.0243(7) 0.0308(8) 0.0237(8) 0.0064(6) 0.0130(6) 0.0061(6)
C31 0.0201(7) 0.0203(7) 0.0165(6) 0.0015(5) 0.0065(5) 0.0015(5)
C46 0.0187(7) 0.0379(9) 0.0648(12) -0.0081(9) 0.0122(8) -0.0038(7)
C45 0.0181(7) 0.0212(7) 0.0393(9) -0.0059(7) 0.0059(7) -0.0007(6)
C38 0.0150(6) 0.0132(6) 0.0099(6) -0.0003(5) 0.0032(5) -0.0003(5)
C43 0.0171(6) 0.0169(6) 0.0208(7) -0.0053(5) 0.0048(5) -0.0033(5)
C42 0.0233(7) 0.0185(7) 0.0313(8) -0.0110(6) 0.0087(6) -0.0019(6)
C41 0.0210(7) 0.0242(8) 0.0296(8) -0.0082(6) 0.0097(6) 0.0021(6)
C40 0.0165(6) 0.0225(7) 0.0215(7) -0.0012(6) 0.0072(5) -0.0022(5)
C39 0.0178(6) 0.0143(6) 0.0140(6) -0.0008(5) 0.0046(5) -0.0028(5)
C14 0.0150(6) 0.0131(6) 0.0153(6) -0.0009(5) 0.0026(5) 0.0021(5)
C19 0.0183(6) 0.0183(6) 0.0160(6) -0.0003(5) 0.0051(5) 0.0012(5)
C18 0.0174(6) 0.0227(7) 0.0223(7) -0.0020(6) 0.0068(6) -0.0001(5)
C17 0.0161(6) 0.0269(8) 0.0279(8) 0.0003(6) 0.0004(6) 0.0035(6)
C16 0.0223(7) 0.0300(8) 0.0270(8) 0.0113(7) -0.0006(6) 0.0025(6)
C15 0.0194(7) 0.0209(7) 0.0225(7) 0.0058(6) 0.0042(6) 0.0002(5)
C8 0.0149(6) 0.0141(6) 0.0140(6) 0.0018(5) 0.0036(5) -0.0005(5)
C9 0.0239(7) 0.0133(6) 0.0188(7) 0.0015(5) 0.0085(6) 0.0014(5)
C10 0.0313(8) 0.0199(7) 0.0206(7) 0.0030(6) 0.0136(6) 0.0042(6)
C11 0.0304(8) 0.0214(7) 0.0258(8) 0.0059(6) 0.0152(7) -0.0016(6)
C12 0.0410(9) 0.0147(7) 0.0283(8) 0.0011(6) 0.0142(7) -0.0076(6)
C13 0.0319(8) 0.0159(7) 0.0197(7) -0.0017(5) 0.0102(6) -0.0041(6)
C2 0.0220(7) 0.0109(6) 0.0123(6) -0.0005(5) 0.0045(5) 0.0002(5)
C7 0.0236(7) 0.0158(6) 0.0170(7) -0.0007(5) 0.0058(6) 0.0019(5)
C6 0.0315(8) 0.0221(7) 0.0201(7) -0.0031(6) 0.0109(6) 0.0032(6)
C5 0.0401(9) 0.0219(7) 0.0198(7) -0.0081(6) 0.0095(7) -0.0032(7)
C4 0.0304(8) 0.0205(7) 0.0200(7) -0.0057(6) 0.0039(6) -0.0066(6)
C3 0.0230(7) 0.0160(6) 0.0178(7) -0.0024(5) 0.0058(6) -0.0032(5)
C25 0.0227(7) 0.0182(7) 0.0206(7) 0.0039(6) 0.0093(6) 0.0012(5)
C24 0.0279(8) 0.0204(7) 0.0258(8) 0.0081(6) 0.0106(6) -0.0013(6)
C50 0.0210(7) 0.0202(7) 0.0158(6) -0.0026(5) 0.0069(5) -0.0044(5)
F4A 0.0454(11) 0.0287(10) 0.0590(13) -0.0005(9) 0.0154(10) -0.0123(8)
F4B 0.095(7) 0.040(5) 0.016(4) -0.016(3) -0.004(4) 0.018(5)

loop_
_atom_type_symbol
_atom_type_description
_atom_type_scat_dispersion_real
_atom_type_scat_dispersion_imag
_atom_type_scat_source
C C 0.0033 0.0016 'International Tables Vol C Tables 4.2.6.8 and 6.1.1.4'
H H 0.0000 0.0000 'International Tables Vol C Tables 4.2.6.8 and 6.1.1.4'
F F 0.0171 0.0103 'International Tables Vol C Tables 4.2.6.8 and 6.1.1.4'
O O 0.0106 0.0060 'International Tables Vol C Tables 4.2.6.8 and 6.1.1.4'
P P 0.1023 0.0942 'International Tables Vol C Tables 4.2.6.8 and 6.1.1.4'
S S 0.1246 0.1234 'International Tables Vol C Tables 4.2.6.8 and 6.1.1.4'

loop_
_geom_angle_atom_site_label_1
_geom_angle_atom_site_label_2
_geom_angle_atom_site_label_3
_geom_angle
O1 S1 O2 115.28(8)
O1 S1 O3 115.20(7)
O1 S1 C50 102.47(7)
O2 S1 O3 115.21(7)
O2 S1 C50 102.92(7)
O3 S1 C50 103.05(7)
C32 P2 C20 102.70(6)
C32 P2 C26 109.10(6)
C1 P2 C32 114.03(6)
C1 P2 C20 114.93(6)
C1 P2 C26 110.74(6)
C26 P2 C20 104.63(6)
C1 P1 C44 110.34(6)
C1 P1 C38 107.78(6)
C38 P1 C44 104.21(6)
C1 P3 C14 110.79(6)
C1 P3 C8 116.54(6)
C1 P3 C2 113.23(6)
C14 P3 C8 103.02(6)
C14 P3 C2 106.44(6)
C2 P3 C8 105.88(6)
C52 C53 H53 119.9
C52 C53 C54 120.3(2)
C54 C53 H53 119.9
F4B C53 C52 114.6(4)
F4B C53 C54 125.0(4)
C53 C52 H52 120.8
C53 C52 C51 118.45(19)
C51 C52 H52 120.8
F4C C54 C53 119.5(3)
F4C C54 C55 118.8(3)
C53 C54 H54 119.7
C53 C54 C55 120.5(2)
C55 C54 H54 119.7
C52 C51 H51 118.7
C52 C51 C56 122.6(2)
C56 C51 H51 118.7
F4A C51 C52 116.9(2)
F4A C51 C56 120.5(2)
C51 C56 H56 120.9
C55 C56 C51 118.1(2)
C55 C56 H56 120.9
C54 C55 H55 120.0
C56 C55 C54 120.04(19)
C56 C55 H55 120.0
C36 C35 H35 119.8
C34 C35 H35 119.8
C34 C35 C36 120.31(14)
C35 C36 H36 120.1
C37 C36 C35 119.80(14)
C37 C36 H36 120.1
C36 C37 H37 119.8
C36 C37 C32 120.41(14)
C32 C37 H37 119.8
C37 C32 P2 119.62(11)
C33 C32 P2 121.20(10)
C33 C32 C37 119.15(13)
P2 C1 P1 129.73(8)
P2 C1 P3 120.25(7)
P3 C1 P1 110.02(7)
C49 C44 P1 126.83(11)
C49 C44 C45 118.52(14)
C45 C44 P1 114.61(12)
C44 C49 H49 119.8
C48 C49 C44 120.31(16)
C48 C49 H49 119.8
C49 C48 H48 120.0
C47 C48 C49 120.01(17)
C47 C48 H48 120.0
C48 C47 H47 119.8
C46 C47 C48 120.49(17)
C46 C47 H47 119.8
C22 C23 H23 120.2
C24 C23 H23 120.2
C24 C23 C22 119.66(14)
C23 C22 H22 119.8
C23 C22 C21 120.36(14)
C21 C22 H22 119.8
C22 C21 H21 119.8
C22 C21 C20 120.31(13)
C20 C21 H21 119.8
C21 C20 P2 119.39(10)
C25 C20 P2 121.65(11)
C25 C20 C21 118.81(13)
C35 C34 H34 120.0
C35 C34 C33 119.98(14)
C33 C34 H34 120.0
C32 C33 C34 120.28(13)
C32 C33 H33 119.9
C34 C33 H33 119.9
C27 C26 P2 124.03(11)
C27 C26 C31 119.48(13)
C31 C26 P2 116.48(10)
C26 C27 H27 120.1
C28 C27 C26 119.79(14)
C28 C27 H27 120.1
C27 C28 H28 119.7
C29 C28 C27 120.53(15)
C29 C28 H28 119.7
C28 C29 H29 120.0
C28 C29 C30 120.03(14)
C30 C29 H29 120.0
C29 C30 H30 120.0
C31 C30 C29 120.09(15)
C31 C30 H30 120.0
C26 C31 H31 120.0
C30 C31 C26 120.06(14)
C30 C31 H31 120.0
C47 C46 H46 120.2
C47 C46 C45 119.52(17)
C45 C46 H46 120.2
C44 C45 H45 119.4
C46 C45 C44 121.14(17)
C46 C45 H45 119.4
C43 C38 P1 122.17(10)
C43 C38 C39 117.87(12)
C39 C38 P1 119.49(10)
C38 C43 H43 119.5
C42 C43 C38 120.95(13)
C42 C43 H43 119.5
C43 C42 H42 119.9
C41 C42 C43 120.18(14)
C41 C42 H42 119.9
C42 C41 H41 120.1
C42 C41 C40 119.81(14)
C40 C41 H41 120.1
C41 C40 H40 120.1
C39 C40 C41 119.82(13)
C39 C40 H40 120.1
C38 C39 H39 119.3
C40 C39 C38 121.33(13)
C40 C39 H39 119.3
C19 C14 P3 119.87(10)
C19 C14 C15 119.46(13)
C15 C14 P3 120.63(11)
C14 C19 H19 119.8
C18 C19 C14 120.40(13)
C18 C19 H19 119.8
C19 C18 H18 120.1
C17 C18 C19 119.82(14)
C17 C18 H18 120.1
C18 C17 H17 119.9
C16 C17 C18 120.24(14)
C16 C17 H17 119.9
C17 C16 H16 119.8
C17 C16 C15 120.35(14)
C15 C16 H16 119.8
C14 C15 H15 120.1
C16 C15 C14 119.72(14)
C16 C15 H15 120.1
C9 C8 P3 119.17(10)
C9 C8 C13 118.92(13)
C13 C8 P3 121.10(11)
C8 C9 H9 119.8
C10 C9 C8 120.46(13)
C10 C9 H9 119.8
C9 C10 H10 119.8
C11 C10 C9 120.31(14)
C11 C10 H10 119.8
C10 C11 H11 120.1
C10 C11 C12 119.81(14)
C12 C11 H11 120.1
C11 C12 H12 119.9
C11 C12 C13 120.27(14)
C13 C12 H12 119.9
C8 C13 H13 119.9
C12 C13 C8 120.22(14)
C12 C13 H13 119.9
C7 C2 P3 120.24(11)
C7 C2 C3 118.90(13)
C3 C2 P3 120.86(11)
C2 C7 H7 119.8
C6 C7 C2 120.35(14)
C6 C7 H7 119.8
C7 C6 H6 119.8
C7 C6 C5 120.38(15)
C5 C6 H6 119.8
C6 C5 H5 120.1
C4 C5 C6 119.81(14)
C4 C5 H5 120.1
C5 C4 H4 119.8
C5 C4 C3 120.40(15)
C3 C4 H4 119.8
C2 C3 H3 119.9
C4 C3 C2 120.15(14)
C4 C3 H3 119.9
C20 C25 H25 119.9
C24 C25 C20 120.26(14)
C24 C25 H25 119.9
C23 C24 C25 120.51(14)
C23 C24 H24 119.7
C25 C24 H24 119.7
F1 C50 S1 112.15(10)
F2 C50 S1 111.87(10)
F2 C50 F1 106.70(12)
F2 C50 F3 107.15(12)
F3 C50 S1 111.48(10)
F3 C50 F1 107.18(13)

loop_
_geom_bond_atom_site_label_1
_geom_bond_atom_site_label_2
_geom_bond_distance
S1 O1 1.4349(12)
S1 O2 1.4385(12)
S1 O3 1.4424(11)
S1 C50 1.8230(15)
P2 C32 1.8093(14)
P2 C1 1.7471(13)
P2 C20 1.8135(14)
P2 C26 1.8103(14)
P1 C1 1.8114(13)
P1 C44 1.8386(14)
P1 C38 1.8257(14)
P3 C1 1.7506(13)
P3 C14 1.8105(14)
P3 C8 1.8173(14)
P3 C2 1.8133(14)
F1 C50 1.3348(17)
F2 C50 1.3324(17)
F3 C50 1.3333(17)
F4C C54 1.221(5)
C53 H53 0.9500
C53 C52 1.370(3)
C53 C54 1.377(3)
C53 F4B 1.129(8)
C52 H52 0.9500
C52 C51 1.371(3)
C54 H54 0.9500
C54 C55 1.382(3)
C51 H51 0.9500
C51 C56 1.384(3)
C51 F4A 1.285(3)
C56 H56 0.9500
C56 C55 1.373(3)
C55 H55 0.9500
C35 H35 0.9500
C35 C36 1.389(2)
C35 C34 1.383(2)
C36 H36 0.9500
C36 C37 1.385(2)
C37 H37 0.9500
C37 C32 1.4003(19)
C32 C33 1.3917(19)
C44 C49 1.395(2)
C44 C45 1.399(2)
C49 H49 0.9500
C49 C48 1.393(2)
C48 H48 0.9500
C48 C47 1.389(3)
C47 H47 0.9500
C47 C46 1.377(3)
C23 H23 0.9500
C23 C22 1.386(2)
C23 C24 1.384(2)
C22 H22 0.9500
C22 C21 1.388(2)
C21 H21 0.9500
C21 C20 1.3990(19)
C20 C25 1.3981(19)
C34 H34 0.9500
C34 C33 1.3919(19)
C33 H33 0.9500
C26 C27 1.392(2)
C26 C31 1.4051(19)
C27 H27 0.9500
C27 C28 1.389(2)
C28 H28 0.9500
C28 C29 1.385(2)
C29 H29 0.9500
C29 C30 1.386(2)
C30 H30 0.9500
C30 C31 1.385(2)
C31 H31 0.9500
C46 H46 0.9500
C46 C45 1.391(2)
C45 H45 0.9500
C38 C43 1.3966(19)
C38 C39 1.4017(18)
C43 H43 0.9500
C43 C42 1.390(2)
C42 H42 0.9500
C42 C41 1.387(2)
C41 H41 0.9500
C41 C40 1.388(2)
C40 H40 0.9500
C40 C39 1.3873(19)
C39 H39 0.9500
C14 C19 1.3946(19)
C14 C15 1.397(2)
C19 H19 0.9500
C19 C18 1.387(2)
C18 H18 0.9500
C18 C17 1.386(2)
C17 H17 0.9500
C17 C16 1.383(2)
C16 H16 0.9500
C16 C15 1.390(2)
C15 H15 0.9500
C8 C9 1.3955(19)
C8 C13 1.3980(19)
C9 H9 0.9500
C9 C10 1.386(2)
C10 H10 0.9500
C10 C11 1.384(2)
C11 H11 0.9500
C11 C12 1.386(2)
C12 H12 0.9500
C12 C13 1.390(2)
C13 H13 0.9500
C2 C7 1.399(2)
C2 C3 1.400(2)
C7 H7 0.9500
C7 C6 1.386(2)
C6 H6 0.9500
C6 C5 1.386(2)
C5 H5 0.9500
C5 C4 1.383(2)
C4 H4 0.9500
C4 C3 1.390(2)
C3 H3 0.9500
C25 H25 0.9500
C25 C24 1.388(2)
C24 H24 0.9500

loop_
_geom_torsion_atom_site_label_1
_geom_torsion_atom_site_label_2
_geom_torsion_atom_site_label_3
_geom_torsion_atom_site_label_4
_geom_torsion
P2 C32 C33 C34 -179.88(11)
P2 C20 C25 C24 -177.90(12)
P2 C26 C27 C28 -178.43(11)
P2 C26 C31 C30 177.26(11)
P1 C44 C49 C48 -178.67(13)
P1 C44 C45 C46 178.62(14)
P1 C38 C43 C42 174.33(12)
P1 C38 C39 C40 -174.16(11)
P3 C14 C19 C18 177.46(11)
P3 C14 C15 C16 -177.55(12)
P3 C8 C9 C10 170.60(12)
P3 C8 C13 C12 -170.56(13)
P3 C2 C7 C6 -179.99(11)
P3 C2 C3 C4 -179.95(11)
O1 S1 C50 F1 -176.17(10)
O1 S1 C50 F2 63.97(11)
O1 S1 C50 F3 -55.98(12)
O2 S1 C50 F1 63.86(12)
O2 S1 C50 F2 -55.99(11)
O2 S1 C50 F3 -175.95(11)
O3 S1 C50 F1 -56.25(12)
O3 S1 C50 F2 -176.10(10)
O3 S1 C50 F3 63.94(12)
F4C C54 C55 C56 165.8(3)
C53 C52 C51 C56 -1.2(3)
C53 C52 C51 F4A -180.0(2)
C53 C54 C55 C56 -1.4(3)
C52 C53 C54 F4C -166.5(3)
C52 C53 C54 C55 0.6(3)
C52 C51 C56 C55 0.4(3)
C54 C53 C52 C51 0.7(3)
C51 C56 C55 C54 0.9(3)
C35 C36 C37 C32 -1.5(2)
C35 C34 C33 C32 -0.4(2)
C36 C35 C34 C33 1.9(2)
C36 C37 C32 P2 -179.14(12)
C36 C37 C32 C33 2.9(2)
C37 C32 C33 C34 -2.0(2)
C32 P2 C1 P1 113.09(10)
C32 P2 C1 P3 -67.33(10)
C32 P2 C20 C21 -52.18(12)
C32 P2 C20 C25 123.27(12)
C32 P2 C26 C27 -1.88(14)
C32 P2 C26 C31 179.57(11)
C1 P2 C32 C37 -178.21(11)
C1 P2 C32 C33 -0.30(14)
C1 P2 C20 C21 72.23(12)
C1 P2 C20 C25 -112.32(12)
C1 P2 C26 C27 -128.18(12)
C1 P2 C26 C31 53.28(12)
C1 P1 C44 C49 -71.46(14)
C1 P1 C44 C45 110.92(12)
C1 P1 C38 C43 141.54(11)
C1 P1 C38 C39 -46.52(12)
C1 P3 C14 C19 48.23(13)
C1 P3 C14 C15 -133.93(12)
C1 P3 C8 C9 37.59(13)
C1 P3 C8 C13 -152.81(12)
C1 P3 C2 C7 -94.98(12)
C1 P3 C2 C3 84.99(12)
C44 P1 C1 P2 63.74(11)
C44 P1 C1 P3 -115.88(8)
C44 P1 C38 C43 24.30(13)
C44 P1 C38 C39 -163.77(11)
C44 C49 C48 C47 0.9(3)
C49 C44 C45 C46 0.8(2)
C49 C48 C47 C46 -0.3(3)
C48 C47 C46 C45 -0.1(3)
C47 C46 C45 C44 -0.2(3)
C23 C22 C21 C20 -2.3(2)
C22 C23 C24 C25 1.7(2)
C22 C21 C20 P2 179.28(11)
C22 C21 C20 C25 3.7(2)
C21 C20 C25 C24 -2.4(2)
C20 P2 C32 C37 -53.20(13)
C20 P2 C32 C33 124.71(12)
C20 P2 C1 P1 -5.13(12)
C20 P2 C1 P3 174.46(7)
C20 P2 C26 C27 107.44(13)
C20 P2 C26 C31 -71.11(12)
C20 C25 C24 C23 -0.3(2)
C34 C35 C36 C37 -1.0(2)
C26 P2 C32 C37 57.40(13)
C26 P2 C32 C33 -124.69(12)
C26 P2 C1 P1 -123.41(10)
C26 P2 C1 P3 56.18(10)
C26 P2 C20 C21 -166.10(11)
C26 P2 C20 C25 9.35(13)
C26 C27 C28 C29 1.2(2)
C27 C26 C31 C30 -1.4(2)
C27 C28 C29 C30 -1.3(2)
C28 C29 C30 C31 0.0(2)
C29 C30 C31 C26 1.3(2)
C31 C26 C27 C28 0.1(2)
C45 C44 C49 C48 -1.1(2)
C38 P1 C1 P2 -49.45(11)
C38 P1 C1 P3 130.93(7)
C38 P1 C44 C49 44.00(14)
C38 P1 C44 C45 -133.62(11)
C38 C43 C42 C41 -1.0(2)
C43 C38 C39 C40 -1.9(2)
C43 C42 C41 C40 -0.8(3)
C42 C41 C40 C39 1.2(2)
C41 C40 C39 C38 0.2(2)
C39 C38 C43 C42 2.3(2)
C14 P3 C1 P2 -134.87(8)
C14 P3 C1 P1 44.79(9)
C14 P3 C8 C9 -83.93(12)
C14 P3 C8 C13 85.67(13)
C14 P3 C2 C7 26.98(13)
C14 P3 C2 C3 -153.05(11)
C14 C19 C18 C17 0.0(2)
C19 C14 C15 C16 0.3(2)
C19 C18 C17 C16 0.5(2)
C18 C17 C16 C15 -0.6(3)
C17 C16 C15 C14 0.2(2)
C15 C14 C19 C18 -0.4(2)
C8 P3 C1 P2 107.80(9)
C8 P3 C1 P1 -72.54(9)
C8 P3 C14 C19 173.57(11)
C8 P3 C14 C15 -8.60(13)
C8 P3 C2 C7 136.14(11)
C8 P3 C2 C3 -43.89(13)
C8 C9 C10 C11 -0.1(2)
C9 C8 C13 C12 -0.9(2)
C9 C10 C11 C12 -0.4(3)
C10 C11 C12 C13 0.2(3)
C11 C12 C13 C8 0.4(3)
C13 C8 C9 C10 0.8(2)
C2 P3 C1 P2 -15.38(11)
C2 P3 C1 P1 164.28(7)
C2 P3 C14 C19 -75.26(12)
C2 P3 C14 C15 102.57(12)
C2 P3 C8 C9 164.50(11)
C2 P3 C8 C13 -25.90(14)
C2 C7 C6 C5 0.2(2)
C7 C2 C3 C4 0.0(2)
C7 C6 C5 C4 -0.5(2)
C6 C5 C4 C3 0.5(2)
C5 C4 C3 C2 -0.3(2)
C3 C2 C7 C6 0.0(2)
C24 C23 C22 C21 -0.4(2)
F4A C51 C56 C55 179.1(2)
F4B C53 C52 C51 177.7(7)
F4B C53 C54 F4C 16.8(8)
F4B C53 C54 C55 -176.1(7)
